data_7244032
loop_
_publ_author_name
'Yatabe, Takeshi'
'Futakuchi, Sayaka'
'Miyazawa, Keishi'
'Shimauchi, Daiki'
'Takahashi, Yukina'
'Yoon, Ki-Seok'
'Nakai, Hidetaka'
'Ogo, Seiji'

_publ_section_title
;
 Reductive C(sp3)--C(sp3) homo-coupling of benzyl or allyl halides with H2
 using a water-soluble electron storage catalyst
;
_journal_issue 62
_journal_name_full 'RSC Advances'
_journal_page_first 39450
_journal_page_last 39454
_journal_paper_doi 10.1039/D1RA08596D
_journal_volume 11
_journal_year 2021
_chemical_formula_moiety 'C41 H35 Cl2 N5 O2 P Rh'
_chemical_formula_sum 'C41 H35 Cl2 N5 O2 P Rh'
_chemical_formula_weight 834.55
_space_group_crystal_system monoclinic
_space_group_IT_number 14
_space_group_name_Hall '-P 2ybc'
_space_group_name_H-M_alt 'P 1 21/c 1'
_atom_sites_solution_hydrogens geom
_atom_sites_solution_primary direct
_atom_sites_solution_secondary difmap
_audit_update_record
;
2021-10-28 deposited with the CCDC.	2021-12-03 downloaded from the CCDC.
;
_cell_angle_alpha 90.0000
_cell_angle_beta 107.366(3)
_cell_angle_gamma 90.0000
_cell_formula_units_Z 4
_cell_length_a 10.9618(16)
_cell_length_b 28.137(3)
_cell_length_c 12.4110(18)
_cell_measurement_reflns_used 8427
_cell_measurement_temperature 123
_cell_measurement_theta_max 27.50
_cell_measurement_theta_min 3.00
_cell_volume 3653.5(8)
_computing_cell_refinement 'CrystalClear-SM Expert 2.1 b29'
_computing_data_collection 'CrystalClear-SM Expert 2.1 b29 (Rigaku, 2013)'
_computing_data_reduction 'CrystalClear-SM Expert 2.1 b29'
_computing_molecular_graphics 'CrystalStructure 4.3'
_computing_publication_material 'CrystalStructure 4.3 (Rigaku, 2019)'
_computing_structure_refinement 'SHELXL Version 2014/6 (Sheldrick, 2008)'
_computing_structure_solution 'SIR92 (Altomare, et al., 1994)'
_diffrn_ambient_temperature 123
_diffrn_detector_area_resol_mean 5.814
_diffrn_measured_fraction_theta_full 0.981
_diffrn_measured_fraction_theta_max 0.977
_diffrn_measurement_device_type 'Rigaku XtaLAB P200'
_diffrn_measurement_method \w
_diffrn_radiation_type 'Mo K\a'
_diffrn_radiation_wavelength 0.71075
_diffrn_reflns_av_R_equivalents 0.0807
_diffrn_reflns_av_unetI/netI 0.0722
_diffrn_reflns_Laue_measured_fraction_full 0.981
_diffrn_reflns_Laue_measured_fraction_max 0.977
_diffrn_reflns_limit_h_max 11
_diffrn_reflns_limit_h_min -14
_diffrn_reflns_limit_k_max 36
_diffrn_reflns_limit_k_min -30
_diffrn_reflns_limit_l_max 16
_diffrn_reflns_limit_l_min -16
_diffrn_reflns_number 28064
_diffrn_reflns_point_group_measured_fraction_full 0.981
_diffrn_reflns_point_group_measured_fraction_max 0.977
_diffrn_reflns_theta_full 25.242
_diffrn_reflns_theta_max 27.482
_diffrn_reflns_theta_min 3.045
_diffrn_standards_number 0
_exptl_absorpt_coefficient_mu 0.701
_exptl_absorpt_correction_T_max 0.932
_exptl_absorpt_correction_T_min 0.856
_exptl_absorpt_correction_type numerical
_exptl_absorpt_process_details 'NUMABS (Rigaku, 1999)'
_exptl_crystal_colour orange
_exptl_crystal_density_diffrn 1.517
_exptl_crystal_density_method 'not measured'
_exptl_crystal_description block
_exptl_crystal_F_000 1704.00
_exptl_crystal_size_max 0.230
_exptl_crystal_size_mid 0.100
_exptl_crystal_size_min 0.100
_refine_diff_density_max 1.36
_refine_diff_density_min -1.67
_refine_ls_extinction_method none
_refine_ls_goodness_of_fit_ref 0.843
_refine_ls_hydrogen_treatment constr
_refine_ls_number_parameters 469
_refine_ls_number_reflns 8172
_refine_ls_number_restraints 0
_refine_ls_R_factor_all 0.0710
_refine_ls_R_factor_gt 0.0493
_refine_ls_shift/su_max 0.001
_refine_ls_structure_factor_coef Fsqd
_refine_ls_weighting_details 'w = 1/[\s^2^(Fo^2^)+(0.1000P)^2^] where P=(Fo^2^+2Fc^2^)/3'
_refine_ls_weighting_scheme calc
_refine_ls_wR_factor_gt 0.1238
_refine_ls_wR_factor_ref 0.1333
_reflns_Friedel_coverage 0.000
_reflns_number_gt 5910
_reflns_number_total 8172
_reflns_threshold_expression F^2^>2.0\s(F^2^)
_cod_data_source_file d1ra08596d2.cif
_cod_data_source_block 181220_RhN4_AllylCl
_cod_database_code 7244032
_shelxl_version_number 2014/6

loop_
_space_group_symop_id
_space_group_symop_operation_xyz
1 +X,+Y,+Z
2 -X,1/2+Y,1/2-Z
3 -X,-Y,-Z
4 +X,-1/2-Y,-1/2+Z

loop_
_atom_site_label
_atom_site_type_symbol
_atom_site_fract_x
_atom_site_fract_y
_atom_site_fract_z
_atom_site_U_iso_or_equiv
_atom_site_adp_type
_atom_site_occupancy
_atom_site_site_symmetry_order
_atom_site_calc_flag
_atom_site_refinement_flags_posn
_atom_site_refinement_flags_adp
_atom_site_refinement_flags_occupancy
_atom_site_disorder_assembly
_atom_site_disorder_group
Rh1 Rh 0.87837(3) 0.18775(2) 0.25364(2) 0.02144(10) Uani 1 1 d . . . . .
Cl1 Cl 0.88304(9) 0.25608(3) 0.14881(7) 0.0297(2) Uani 1 1 d . . . . .
Cl2 Cl 0.87298(9) 0.12048(3) 0.36288(7) 0.0310(2) Uani 1 1 d . . . . .
P1 P 1.35871(9) 0.06261(3) 0.63526(7) 0.02316(19) Uani 1 1 d . . . . .
O1 O 0.5279(3) 0.15199(10) 0.0440(2) 0.0402(7) Uani 1 1 d . . . . .
O2 O 1.2149(3) 0.14407(10) 0.2107(2) 0.0438(7) Uani 1 1 d . . . . .
N1 N 0.7171(3) 0.21521(10) 0.2858(2) 0.0261(6) Uani 1 1 d . . . . .
N2 N 0.7474(3) 0.15971(10) 0.1255(2) 0.0277(6) Uani 1 1 d . . . . .
N3 N 0.9998(3) 0.15655(10) 0.1882(2) 0.0274(6) Uani 1 1 d . . . . .
N4 N 1.0478(3) 0.20792(10) 0.3720(2) 0.0238(6) Uani 1 1 d . . . . .
N5 N 0.7271(4) 0.11557(15) -0.0451(3) 0.0583(11) Uani 1 1 d . . . . .
C1 C 0.7070(4) 0.24793(14) 0.3613(3) 0.0334(9) Uani 1 1 d . . . . .
H35 H 0.7827 0.2608 0.4120 0.040 Uiso 1 1 calc R U . . .
C2 C 0.5889(4) 0.26362(16) 0.3677(3) 0.0382(9) Uani 1 1 d . . . . .
H43 H 0.5835 0.2878 0.4196 0.046 Uiso 1 1 calc R U . . .
C3 C 0.4803(4) 0.24324(16) 0.2969(3) 0.0407(10) Uani 1 1 d . . . . .
H23 H 0.3987 0.2526 0.3014 0.049 Uiso 1 1 calc R U . . .
C4 C 0.4892(4) 0.20950(15) 0.2197(3) 0.0355(9) Uani 1 1 d . . . . .
H17 H 0.4145 0.1949 0.1718 0.043 Uiso 1 1 calc R U . . .
C5 C 0.6090(4) 0.19710(13) 0.2129(3) 0.0276(8) Uani 1 1 d . . . . .
C6 C 0.6236(4) 0.16610(13) 0.1180(3) 0.0279(8) Uani 1 1 d . . . . .
C7 C 0.8010(4) 0.13548(14) 0.0516(3) 0.0340(9) Uani 1 1 d . . . . .
C8 C 0.7928(7) 0.0942(2) -0.1096(5) 0.086(2) Uani 1 1 d . . . . .
H51 H 0.7457 0.0795 -0.1784 0.103 Uiso 1 1 calc R U . . .
C9 C 0.9250(7) 0.0929(3) -0.0794(5) 0.096(2) Uani 1 1 d . . . . .
H53 H 0.9653 0.0780 -0.1284 0.116 Uiso 1 1 calc R U . . .
C10 C 0.9992(5) 0.1126(2) 0.0191(4) 0.0616(15) Uani 1 1 d . . . . .
H50 H 1.0898 0.1115 0.0398 0.074 Uiso 1 1 calc R U . . .
C11 C 0.9371(4) 0.13397(14) 0.0861(3) 0.0354(9) Uani 1 1 d . . . . .
C12 C 1.1242(4) 0.16038(12) 0.2392(3) 0.0278(7) Uani 1 1 d . . . . .
C13 C 1.1498(3) 0.18868(12) 0.3477(3) 0.0252(7) Uani 1 1 d . . . . .
C14 C 1.2737(4) 0.19446(13) 0.4180(3) 0.0333(8) Uani 1 1 d . . . . .
H40 H 1.3436 0.1798 0.4006 0.040 Uiso 1 1 calc R U . . .
C15 C 1.2931(4) 0.22194(15) 0.5136(3) 0.0393(9) Uani 1 1 d . . . . .
H47 H 1.3771 0.2264 0.5631 0.047 Uiso 1 1 calc R U . . .
C16 C 1.1900(4) 0.24291(15) 0.5372(3) 0.0369(9) Uani 1 1 d . . . . .
H48 H 1.2022 0.2629 0.6014 0.044 Uiso 1 1 calc R U . . .
C17 C 1.0686(4) 0.23426(13) 0.4657(3) 0.0305(8) Uani 1 1 d . . . . .
H25 H 0.9973 0.2475 0.4836 0.037 Uiso 1 1 calc R U . . .
C18 C 1.2700(3) 0.10009(12) 0.7011(3) 0.0246(7) Uani 1 1 d . . . . .
C19 C 1.3235(4) 0.11606(13) 0.8112(3) 0.0324(8) Uani 1 1 d . . . . .
H44 H 1.4066 0.1059 0.8535 0.039 Uiso 1 1 calc R U . . .
C20 C 1.2556(4) 0.14673(14) 0.8590(3) 0.0388(9) Uani 1 1 d . . . . .
H20 H 1.2916 0.1571 0.9346 0.047 Uiso 1 1 calc R U . . .
C21 C 1.1360(4) 0.16225(14) 0.7972(3) 0.0392(9) Uani 1 1 d . . . . .
H28 H 1.0904 0.1837 0.8302 0.047 Uiso 1 1 calc R U . . .
C22 C 1.0814(4) 0.14661(14) 0.6866(3) 0.0362(9) Uani 1 1 d . . . . .
H37 H 0.9985 0.1570 0.6444 0.043 Uiso 1 1 calc R U . . .
C23 C 1.1490(4) 0.11581(13) 0.6387(3) 0.0295(8) Uani 1 1 d . . . . .
H29 H 1.1128 0.1054 0.5630 0.035 Uiso 1 1 calc R U . . .
C24 C 1.4415(4) 0.01866(12) 0.7336(3) 0.0271(7) Uani 1 1 d . . . . .
C25 C 1.5610(4) 0.00242(13) 0.7316(3) 0.0316(8) Uani 1 1 d . . . . .
H13 H 1.6027 0.0170 0.6832 0.038 Uiso 1 1 calc R U . . .
C26 C 1.6188(4) -0.03530(15) 0.8009(3) 0.0401(9) Uani 1 1 d . . . . .
H34 H 1.7000 -0.0465 0.7993 0.048 Uiso 1 1 calc R U . . .
C27 C 1.5594(4) -0.05643(14) 0.8715(3) 0.0421(10) Uani 1 1 d . . . . .
H42 H 1.5998 -0.0821 0.9185 0.051 Uiso 1 1 calc R U . . .
C28 C 1.4413(5) -0.04060(15) 0.8745(3) 0.0432(10) Uani 1 1 d . . . . .
H38 H 1.4009 -0.0554 0.9235 0.052 Uiso 1 1 calc R U . . .
C29 C 1.3810(4) -0.00314(14) 0.8063(3) 0.0385(9) Uani 1 1 d . . . . .
H45 H 1.2998 0.0077 0.8086 0.046 Uiso 1 1 calc R U . . .
C30 C 1.4718(3) 0.09749(12) 0.5906(3) 0.0246(7) Uani 1 1 d . . . . .
C31 C 1.5022(4) 0.08565(14) 0.4922(3) 0.0342(9) Uani 1 1 d . . . . .
H26 H 1.4612 0.0596 0.4471 0.041 Uiso 1 1 calc R U . . .
C32 C 1.5927(4) 0.11222(14) 0.4609(3) 0.0377(9) Uani 1 1 d . . . . .
H31 H 1.6119 0.1046 0.3931 0.045 Uiso 1 1 calc R U . . .
C33 C 1.6549(4) 0.14921(14) 0.5261(3) 0.0379(9) Uani 1 1 d . . . . .
H41 H 1.7186 0.1665 0.5048 0.046 Uiso 1 1 calc R U . . .
C34 C 1.6243(4) 0.16142(15) 0.6237(3) 0.0413(10) Uani 1 1 d . . . . .
H49 H 1.6661 0.1874 0.6688 0.050 Uiso 1 1 calc R U . . .
C35 C 1.5319(4) 0.13533(14) 0.6549(3) 0.0373(9) Uani 1 1 d . . . . .
H21 H 1.5104 0.1438 0.7210 0.045 Uiso 1 1 calc R U . . .
C36 C 1.2505(3) 0.03415(12) 0.5149(3) 0.0257(7) Uani 1 1 d . . . . .
C37 C 1.2104(4) -0.01228(13) 0.5235(3) 0.0350(9) Uani 1 1 d . . . . .
H32 H 1.2439 -0.0295 0.5918 0.042 Uiso 1 1 calc R U . . .
C38 C 1.1219(4) -0.03331(15) 0.4326(3) 0.0427(10) Uani 1 1 d . . . . .
H24 H 1.0966 -0.0653 0.4378 0.051 Uiso 1 1 calc R U . . .
C39 C 1.0703(4) -0.00817(14) 0.3347(3) 0.0382(9) Uani 1 1 d . . . . .
H46 H 1.0072 -0.0225 0.2735 0.046 Uiso 1 1 calc R U . . .
C40 C 1.1099(4) 0.03794(14) 0.3249(3) 0.0365(9) Uani 1 1 d . . . . .
H39 H 1.0752 0.0551 0.2567 0.044 Uiso 1 1 calc R U . . .
C41 C 1.1994(4) 0.05874(13) 0.4141(3) 0.0337(8) Uani 1 1 d . . . . .
H36 H 1.2269 0.0903 0.4070 0.040 Uiso 1 1 calc R U . . .

loop_
_atom_site_aniso_label
_atom_site_aniso_U_11
_atom_site_aniso_U_22
_atom_site_aniso_U_33
_atom_site_aniso_U_23
_atom_site_aniso_U_13
_atom_site_aniso_U_12
Rh1 0.02252(16) 0.02910(15) 0.01469(13) 0.00052(10) 0.00861(10) -0.00236(11)
Cl1 0.0362(5) 0.0343(4) 0.0208(4) 0.0050(3) 0.0118(4) -0.0029(4)
Cl2 0.0312(5) 0.0360(5) 0.0290(4) 0.0083(3) 0.0137(4) -0.0004(4)
P1 0.0265(5) 0.0245(4) 0.0203(4) -0.0008(3) 0.0097(3) -0.0009(4)
O1 0.0303(15) 0.0484(16) 0.0346(15) 0.0016(12) -0.0013(12) -0.0101(13)
O2 0.0345(16) 0.0578(18) 0.0474(17) -0.0099(14) 0.0251(14) 0.0019(14)
N1 0.0287(17) 0.0330(16) 0.0177(13) 0.0062(11) 0.0085(12) 0.0030(13)
N2 0.0286(17) 0.0365(17) 0.0183(13) -0.0025(12) 0.0074(12) -0.0048(13)
N3 0.0302(17) 0.0345(16) 0.0205(14) -0.0050(12) 0.0121(12) -0.0048(13)
N4 0.0246(16) 0.0309(15) 0.0181(13) 0.0012(11) 0.0096(12) -0.0017(12)
N5 0.064(3) 0.071(3) 0.037(2) -0.0198(19) 0.0109(19) -0.018(2)
C1 0.034(2) 0.051(2) 0.0181(16) 0.0012(15) 0.0110(15) 0.0050(18)
C2 0.037(2) 0.057(3) 0.0241(18) 0.0020(17) 0.0143(17) 0.0122(19)
C3 0.032(2) 0.061(3) 0.035(2) 0.0175(19) 0.0180(18) 0.0147(19)
C4 0.025(2) 0.050(2) 0.032(2) 0.0126(17) 0.0091(16) -0.0009(17)
C5 0.028(2) 0.0335(19) 0.0216(16) 0.0106(14) 0.0079(14) -0.0005(15)
C6 0.029(2) 0.0304(18) 0.0226(17) 0.0055(13) 0.0054(15) -0.0036(15)
C7 0.041(2) 0.040(2) 0.0243(18) -0.0091(15) 0.0151(16) -0.0118(17)
C8 0.091(5) 0.108(5) 0.059(4) -0.056(4) 0.022(3) -0.024(4)
C9 0.102(5) 0.126(6) 0.084(4) -0.072(4) 0.063(4) -0.025(4)
C10 0.047(3) 0.093(4) 0.057(3) -0.043(3) 0.034(2) -0.014(3)
C11 0.039(2) 0.044(2) 0.0278(19) -0.0149(16) 0.0171(17) -0.0090(18)
C12 0.031(2) 0.0298(18) 0.0274(17) 0.0011(14) 0.0161(15) 0.0001(15)
C13 0.0231(18) 0.0310(18) 0.0240(17) 0.0010(13) 0.0108(14) -0.0022(14)
C14 0.026(2) 0.037(2) 0.038(2) 0.0015(16) 0.0099(17) -0.0019(16)
C15 0.029(2) 0.048(2) 0.035(2) -0.0051(17) 0.0011(17) -0.0043(18)
C16 0.036(2) 0.049(2) 0.0249(18) -0.0060(16) 0.0078(16) -0.0054(18)
C17 0.033(2) 0.039(2) 0.0217(17) -0.0022(14) 0.0118(15) -0.0034(16)
C18 0.0274(19) 0.0266(16) 0.0228(16) -0.0008(13) 0.0119(14) -0.0015(14)
C19 0.032(2) 0.040(2) 0.0245(17) -0.0020(15) 0.0078(15) 0.0042(16)
C20 0.043(2) 0.045(2) 0.0276(19) -0.0110(16) 0.0096(17) 0.0041(19)
C21 0.041(2) 0.042(2) 0.038(2) -0.0110(17) 0.0154(18) 0.0084(18)
C22 0.028(2) 0.039(2) 0.038(2) -0.0057(17) 0.0056(17) 0.0060(17)
C23 0.031(2) 0.0342(19) 0.0229(16) -0.0042(14) 0.0085(15) -0.0012(15)
C24 0.034(2) 0.0261(17) 0.0222(16) -0.0016(13) 0.0097(15) -0.0017(15)
C25 0.032(2) 0.038(2) 0.0249(17) -0.0008(15) 0.0091(15) -0.0011(16)
C26 0.037(2) 0.044(2) 0.039(2) 0.0059(18) 0.0105(18) 0.0105(18)
C27 0.052(3) 0.033(2) 0.037(2) 0.0103(17) 0.0069(19) 0.0049(19)
C28 0.058(3) 0.039(2) 0.036(2) 0.0125(17) 0.020(2) -0.001(2)
C29 0.045(3) 0.040(2) 0.035(2) 0.0043(17) 0.0193(19) 0.0006(18)
C30 0.0258(18) 0.0246(16) 0.0253(16) 0.0019(13) 0.0105(14) 0.0013(14)
C31 0.039(2) 0.037(2) 0.0319(19) -0.0055(16) 0.0184(17) -0.0041(17)
C32 0.046(2) 0.042(2) 0.032(2) 0.0000(16) 0.0245(19) -0.0032(18)
C33 0.040(2) 0.039(2) 0.041(2) 0.0049(17) 0.0226(19) -0.0039(18)
C34 0.049(3) 0.041(2) 0.041(2) -0.0121(17) 0.024(2) -0.0191(19)
C35 0.042(2) 0.044(2) 0.0303(19) -0.0103(16) 0.0180(18) -0.0138(18)
C36 0.029(2) 0.0281(17) 0.0229(16) -0.0035(13) 0.0124(14) -0.0002(14)
C37 0.043(2) 0.035(2) 0.0292(19) 0.0011(15) 0.0130(17) -0.0063(17)
C38 0.049(3) 0.038(2) 0.040(2) -0.0021(18) 0.012(2) -0.0164(19)
C39 0.039(2) 0.044(2) 0.030(2) -0.0114(17) 0.0076(17) -0.0080(18)
C40 0.042(2) 0.040(2) 0.0244(18) -0.0010(15) 0.0057(17) 0.0029(18)
C41 0.042(2) 0.0283(18) 0.0293(18) 0.0005(15) 0.0092(17) -0.0018(16)

loop_
_atom_type_symbol
_atom_type_description
_atom_type_scat_dispersion_real
_atom_type_scat_dispersion_imag
_atom_type_scat_source
C C 0.0033 0.0016
;
International Tables for Crystallography
(Vol. C, Tables 4.2.6.8 and 6.1.1.4)
;
H H 0.0000 0.0000
;
International Tables for Crystallography
(Vol. C, Table 6.1.1.4)
;
Cl Cl 0.1484 0.1585
;
International Tables for Crystallography
(Vol. C, Tables 4.2.6.8 and 6.1.1.4)
;
N N 0.0061 0.0033
;
International Tables for Crystallography
(Vol. C, Tables 4.2.6.8 and 6.1.1.4)
;
O O 0.0106 0.0060
;
International Tables for Crystallography
(Vol. C, Tables 4.2.6.8 and 6.1.1.4)
;
P P 0.1023 0.0942
;
International Tables for Crystallography
(Vol. C, Tables 4.2.6.8 and 6.1.1.4)
;
Rh Rh -1.1178 0.9187
;
International Tables for Crystallography
(Vol. C, Tables 4.2.6.8 and 6.1.1.4)
;

loop_
_geom_angle_atom_site_label_1
_geom_angle_atom_site_label_2
_geom_angle_atom_site_label_3
_geom_angle
_geom_angle_site_symmetry_1
_geom_angle_site_symmetry_3
_geom_angle_publ_flag
N3 Rh1 N2 84.70(12) . . ?
N3 Rh1 N4 80.81(11) . . ?
N2 Rh1 N4 165.49(12) . . ?
N3 Rh1 N1 165.70(12) . . ?
N2 Rh1 N1 81.13(12) . . ?
N4 Rh1 N1 113.37(11) . . ?
N3 Rh1 Cl1 90.43(9) . . ?
N2 Rh1 Cl1 90.69(9) . . ?
N4 Rh1 Cl1 90.31(8) . . ?
N1 Rh1 Cl1 87.83(8) . . ?
N3 Rh1 Cl2 90.88(9) . . ?
N2 Rh1 Cl2 90.30(9) . . ?
N4 Rh1 Cl2 89.03(8) . . ?
N1 Rh1 Cl2 91.12(8) . . ?
Cl1 Rh1 Cl2 178.42(3) . . ?
C24 P1 C18 109.31(16) . . ?
C24 P1 C30 109.46(17) . . ?
C18 P1 C30 109.81(16) . . ?
C24 P1 C36 109.58(16) . . ?
C18 P1 C36 109.20(16) . . ?
C30 P1 C36 109.47(16) . . ?
C1 N1 C5 119.1(3) . . ?
C1 N1 Rh1 130.0(3) . . ?
C5 N1 Rh1 110.9(2) . . ?
C6 N2 C7 129.1(3) . . ?
C6 N2 Rh1 118.8(2) . . ?
C7 N2 Rh1 112.1(2) . . ?
C12 N3 C11 128.8(3) . . ?
C12 N3 Rh1 119.6(2) . . ?
C11 N3 Rh1 111.5(2) . . ?
C17 N4 C13 118.5(3) . . ?
C17 N4 Rh1 130.5(2) . . ?
C13 N4 Rh1 110.9(2) . . ?
C7 N5 C8 115.0(4) . . ?
N1 C1 C2 122.0(4) . . ?
N1 C1 H35 119.0 . . ?
C2 C1 H35 119.0 . . ?
C3 C2 C1 118.2(4) . . ?
C3 C2 H43 120.9 . . ?
C1 C2 H43 120.9 . . ?
C4 C3 C2 120.4(4) . . ?
C4 C3 H23 119.8 . . ?
C2 C3 H23 119.8 . . ?
C3 C4 C5 118.9(4) . . ?
C3 C4 H17 120.6 . . ?
C5 C4 H17 120.6 . . ?
N1 C5 C4 121.3(3) . . ?
N1 C5 C6 117.5(3) . . ?
C4 C5 C6 121.1(3) . . ?
O1 C6 N2 128.6(3) . . ?
O1 C6 C5 120.0(3) . . ?
N2 C6 C5 111.3(3) . . ?
N5 C7 N2 121.6(4) . . ?
N5 C7 C11 123.4(3) . . ?
N2 C7 C11 115.1(3) . . ?
N5 C8 C9 123.0(5) . . ?
N5 C8 H51 118.5 . . ?
C9 C8 H51 118.5 . . ?
C10 C9 C8 121.8(5) . . ?
C10 C9 H53 119.1 . . ?
C8 C9 H53 119.1 . . ?
C11 C10 C9 116.9(5) . . ?
C11 C10 H50 121.5 . . ?
C9 C10 H50 121.5 . . ?
C10 C11 N3 123.6(4) . . ?
C10 C11 C7 120.0(4) . . ?
N3 C11 C7 116.4(3) . . ?
O2 C12 N3 129.3(3) . . ?
O2 C12 C13 119.7(3) . . ?
N3 C12 C13 111.0(3) . . ?
N4 C13 C14 122.1(3) . . ?
N4 C13 C12 117.4(3) . . ?
C14 C13 C12 120.5(3) . . ?
C15 C14 C13 118.5(4) . . ?
C15 C14 H40 120.7 . . ?
C13 C14 H40 120.7 . . ?
C14 C15 C16 119.7(4) . . ?
C14 C15 H47 120.1 . . ?
C16 C15 H47 120.1 . . ?
C15 C16 C17 118.6(4) . . ?
C15 C16 H48 120.7 . . ?
C17 C16 H48 120.7 . . ?
N4 C17 C16 122.4(4) . . ?
N4 C17 H25 118.8 . . ?
C16 C17 H25 118.8 . . ?
C19 C18 C23 119.7(3) . . ?
C19 C18 P1 120.8(3) . . ?
C23 C18 P1 119.3(3) . . ?
C20 C19 C18 120.0(4) . . ?
C20 C19 H44 120.0 . . ?
C18 C19 H44 120.0 . . ?
C21 C20 C19 120.3(4) . . ?
C21 C20 H20 119.9 . . ?
C19 C20 H20 119.9 . . ?
C20 C21 C22 120.3(3) . . ?
C20 C21 H28 119.9 . . ?
C22 C21 H28 119.9 . . ?
C23 C22 C21 119.5(4) . . ?
C23 C22 H37 120.2 . . ?
C21 C22 H37 120.2 . . ?
C22 C23 C18 120.2(3) . . ?
C22 C23 H29 119.9 . . ?
C18 C23 H29 119.9 . . ?
C25 C24 C29 119.5(3) . . ?
C25 C24 P1 120.3(3) . . ?
C29 C24 P1 119.9(3) . . ?
C26 C25 C24 119.7(3) . . ?
C26 C25 H13 120.1 . . ?
C24 C25 H13 120.1 . . ?
C27 C26 C25 120.5(4) . . ?
C27 C26 H34 119.7 . . ?
C25 C26 H34 119.7 . . ?
C26 C27 C28 120.3(4) . . ?
C26 C27 H42 119.8 . . ?
C28 C27 H42 119.8 . . ?
C27 C28 C29 120.5(4) . . ?
C27 C28 H38 119.7 . . ?
C29 C28 H38 119.7 . . ?
C28 C29 C24 119.4(4) . . ?
C28 C29 H45 120.3 . . ?
C24 C29 H45 120.3 . . ?
C35 C30 C31 119.6(3) . . ?
C35 C30 P1 120.0(3) . . ?
C31 C30 P1 120.4(3) . . ?
C32 C31 C30 119.5(4) . . ?
C32 C31 H26 120.2 . . ?
C30 C31 H26 120.2 . . ?
C33 C32 C31 121.1(3) . . ?
C33 C32 H31 119.5 . . ?
C31 C32 H31 119.5 . . ?
C32 C33 C34 119.7(4) . . ?
C32 C33 H41 120.2 . . ?
C34 C33 H41 120.2 . . ?
C33 C34 C35 119.6(4) . . ?
C33 C34 H49 120.2 . . ?
C35 C34 H49 120.2 . . ?
C30 C35 C34 120.5(3) . . ?
C30 C35 H21 119.7 . . ?
C34 C35 H21 119.7 . . ?
C37 C36 C41 118.9(3) . . ?
C37 C36 P1 120.0(3) . . ?
C41 C36 P1 121.0(3) . . ?
C38 C37 C36 120.0(4) . . ?
C38 C37 H32 120.0 . . ?
C36 C37 H32 120.0 . . ?
C39 C38 C37 120.3(4) . . ?
C39 C38 H24 119.8 . . ?
C37 C38 H24 119.8 . . ?
C38 C39 C40 120.2(4) . . ?
C38 C39 H46 119.9 . . ?
C40 C39 H46 119.9 . . ?
C41 C40 C39 119.7(4) . . ?
C41 C40 H39 120.1 . . ?
C39 C40 H39 120.1 . . ?
C40 C41 C36 120.8(3) . . ?
C40 C41 H36 119.6 . . ?
C36 C41 H36 119.6 . . ?

loop_
_geom_bond_atom_site_label_1
_geom_bond_atom_site_label_2
_geom_bond_distance
_geom_bond_site_symmetry_2
_geom_bond_publ_flag
Rh1 N3 1.962(3) . ?
Rh1 N2 1.962(3) . ?
Rh1 N4 2.074(3) . ?
Rh1 N1 2.074(3) . ?
Rh1 Cl1 2.3306(8) . ?
Rh1 Cl2 2.3394(9) . ?
P1 C24 1.784(4) . ?
P1 C18 1.789(3) . ?
P1 C30 1.794(3) . ?
P1 C36 1.795(4) . ?
O1 C6 1.236(4) . ?
O2 C12 1.239(4) . ?
N1 C1 1.342(4) . ?
N1 C5 1.357(5) . ?
N2 C6 1.344(5) . ?
N2 C7 1.405(5) . ?
N3 C12 1.325(5) . ?
N3 C11 1.401(4) . ?
N4 C17 1.340(4) . ?
N4 C13 1.355(4) . ?
N5 C7 1.353(5) . ?
N5 C8 1.366(7) . ?
C1 C2 1.392(5) . ?
C1 H35 0.9500 . ?
C2 C3 1.376(6) . ?
C2 H43 0.9500 . ?
C3 C4 1.373(6) . ?
C3 H23 0.9500 . ?
C4 C5 1.385(5) . ?
C4 H17 0.9500 . ?
C5 C6 1.512(5) . ?
C7 C11 1.424(6) . ?
C8 C9 1.384(9) . ?
C8 H51 0.9500 . ?
C9 C10 1.367(7) . ?
C9 H53 0.9500 . ?
C10 C11 1.361(5) . ?
C10 H50 0.9500 . ?
C12 C13 1.517(5) . ?
C13 C14 1.387(5) . ?
C14 C15 1.379(5) . ?
C14 H40 0.9500 . ?
C15 C16 1.382(6) . ?
C15 H47 0.9500 . ?
C16 C17 1.383(5) . ?
C16 H48 0.9500 . ?
C17 H25 0.9500 . ?
C18 C19 1.390(5) . ?
C18 C23 1.394(5) . ?
C19 C20 1.383(5) . ?
C19 H44 0.9500 . ?
C20 C21 1.377(6) . ?
C20 H20 0.9500 . ?
C21 C22 1.396(5) . ?
C21 H28 0.9500 . ?
C22 C23 1.384(5) . ?
C22 H37 0.9500 . ?
C23 H29 0.9500 . ?
C24 C25 1.394(5) . ?
C24 C29 1.409(5) . ?
C25 C26 1.394(5) . ?
C25 H13 0.9500 . ?
C26 C27 1.374(6) . ?
C26 H34 0.9500 . ?
C27 C28 1.380(6) . ?
C27 H42 0.9500 . ?
C28 C29 1.389(6) . ?
C28 H38 0.9500 . ?
C29 H45 0.9500 . ?
C30 C35 1.375(5) . ?
C30 C31 1.399(5) . ?
C31 C32 1.387(5) . ?
C31 H26 0.9500 . ?
C32 C33 1.368(5) . ?
C32 H31 0.9500 . ?
C33 C34 1.393(5) . ?
C33 H41 0.9500 . ?
C34 C35 1.396(5) . ?
C34 H49 0.9500 . ?
C35 H21 0.9500 . ?
C36 C37 1.392(5) . ?
C36 C41 1.393(5) . ?
C37 C38 1.382(6) . ?
C37 H32 0.9500 . ?
C38 C39 1.373(6) . ?
C38 H24 0.9500 . ?
C39 C40 1.385(6) . ?
C39 H46 0.9500 . ?
C40 C41 1.372(5) . ?
C40 H39 0.9500 . ?
C41 H36 0.9500 . ?

loop_
_geom_torsion_atom_site_label_1
_geom_torsion_atom_site_label_2
_geom_torsion_atom_site_label_3
_geom_torsion_atom_site_label_4
_geom_torsion
_geom_torsion_site_symmetry_1
_geom_torsion_site_symmetry_2
_geom_torsion_site_symmetry_3
_geom_torsion_site_symmetry_4
_geom_torsion_publ_flag
C5 N1 C1 C2 0.5(5) . . . . ?
Rh1 N1 C1 C2 177.2(3) . . . . ?
N1 C1 C2 C3 2.6(6) . . . . ?
C1 C2 C3 C4 -2.1(6) . . . . ?
C2 C3 C4 C5 -1.3(6) . . . . ?
C1 N1 C5 C4 -4.1(5) . . . . ?
Rh1 N1 C5 C4 178.6(3) . . . . ?
C1 N1 C5 C6 171.0(3) . . . . ?
Rh1 N1 C5 C6 -6.4(4) . . . . ?
C3 C4 C5 N1 4.5(5) . . . . ?
C3 C4 C5 C6 -170.3(3) . . . . ?
C7 N2 C6 O1 0.1(6) . . . . ?
Rh1 N2 C6 O1 179.0(3) . . . . ?
C7 N2 C6 C5 -176.5(3) . . . . ?
Rh1 N2 C6 C5 2.4(4) . . . . ?
N1 C5 C6 O1 -173.9(3) . . . . ?
C4 C5 C6 O1 1.1(5) . . . . ?
N1 C5 C6 N2 3.0(4) . . . . ?
C4 C5 C6 N2 178.1(3) . . . . ?
C8 N5 C7 N2 178.6(5) . . . . ?
C8 N5 C7 C11 -1.0(7) . . . . ?
C6 N2 C7 N5 2.3(6) . . . . ?
Rh1 N2 C7 N5 -176.7(3) . . . . ?
C6 N2 C7 C11 -178.1(3) . . . . ?
Rh1 N2 C7 C11 2.9(4) . . . . ?
C7 N5 C8 C9 -0.3(10) . . . . ?
N5 C8 C9 C10 1.1(12) . . . . ?
C8 C9 C10 C11 -0.5(11) . . . . ?
C9 C10 C11 N3 -178.6(5) . . . . ?
C9 C10 C11 C7 -0.7(8) . . . . ?
C12 N3 C11 C10 -2.1(7) . . . . ?
Rh1 N3 C11 C10 175.1(4) . . . . ?
C12 N3 C11 C7 179.9(4) . . . . ?
Rh1 N3 C11 C7 -3.0(4) . . . . ?
N5 C7 C11 C10 1.5(7) . . . . ?
N2 C7 C11 C10 -178.0(4) . . . . ?
N5 C7 C11 N3 179.6(4) . . . . ?
N2 C7 C11 N3 0.0(5) . . . . ?
C11 N3 C12 O2 -1.9(6) . . . . ?
Rh1 N3 C12 O2 -178.9(3) . . . . ?
C11 N3 C12 C13 179.0(3) . . . . ?
Rh1 N3 C12 C13 2.1(4) . . . . ?
C17 N4 C13 C14 1.7(5) . . . . ?
Rh1 N4 C13 C14 -176.0(3) . . . . ?
C17 N4 C13 C12 -178.0(3) . . . . ?
Rh1 N4 C13 C12 4.3(4) . . . . ?
O2 C12 C13 N4 176.5(3) . . . . ?
N3 C12 C13 N4 -4.3(4) . . . . ?
O2 C12 C13 C14 -3.2(5) . . . . ?
N3 C12 C13 C14 176.0(3) . . . . ?
N4 C13 C14 C15 -2.1(5) . . . . ?
C12 C13 C14 C15 177.6(3) . . . . ?
C13 C14 C15 C16 0.0(6) . . . . ?
C14 C15 C16 C17 2.3(6) . . . . ?
C13 N4 C17 C16 0.8(5) . . . . ?
Rh1 N4 C17 C16 177.9(3) . . . . ?
C15 C16 C17 N4 -2.8(6) . . . . ?
C24 P1 C18 C19 42.6(3) . . . . ?
C30 P1 C18 C19 -77.5(3) . . . . ?
C36 P1 C18 C19 162.4(3) . . . . ?
C24 P1 C18 C23 -141.5(3) . . . . ?
C30 P1 C18 C23 98.4(3) . . . . ?
C36 P1 C18 C23 -21.7(3) . . . . ?
C23 C18 C19 C20 1.2(5) . . . . ?
P1 C18 C19 C20 177.1(3) . . . . ?
C18 C19 C20 C21 -1.2(6) . . . . ?
C19 C20 C21 C22 1.0(7) . . . . ?
C20 C21 C22 C23 -0.8(6) . . . . ?
C21 C22 C23 C18 0.8(6) . . . . ?
C19 C18 C23 C22 -1.0(5) . . . . ?
P1 C18 C23 C22 -177.0(3) . . . . ?
C18 P1 C24 C25 -146.1(3) . . . . ?
C30 P1 C24 C25 -25.8(3) . . . . ?
C36 P1 C24 C25 94.3(3) . . . . ?
C18 P1 C24 C29 40.2(3) . . . . ?
C30 P1 C24 C29 160.5(3) . . . . ?
C36 P1 C24 C29 -79.4(3) . . . . ?
C29 C24 C25 C26 0.3(5) . . . . ?
P1 C24 C25 C26 -173.4(3) . . . . ?
C24 C25 C26 C27 -0.3(6) . . . . ?
C25 C26 C27 C28 0.2(7) . . . . ?
C26 C27 C28 C29 0.0(7) . . . . ?
C27 C28 C29 C24 0.1(6) . . . . ?
C25 C24 C29 C28 -0.2(6) . . . . ?
P1 C24 C29 C28 173.6(3) . . . . ?
C24 P1 C30 C35 -84.0(3) . . . . ?
C18 P1 C30 C35 36.0(4) . . . . ?
C36 P1 C30 C35 155.8(3) . . . . ?
C24 P1 C30 C31 94.1(3) . . . . ?
C18 P1 C30 C31 -145.9(3) . . . . ?
C36 P1 C30 C31 -26.0(4) . . . . ?
C35 C30 C31 C32 0.1(6) . . . . ?
P1 C30 C31 C32 -178.1(3) . . . . ?
C30 C31 C32 C33 1.5(6) . . . . ?
C31 C32 C33 C34 -2.0(6) . . . . ?
C32 C33 C34 C35 1.0(7) . . . . ?
C31 C30 C35 C34 -1.1(6) . . . . ?
P1 C30 C35 C34 177.1(3) . . . . ?
C33 C34 C35 C30 0.6(7) . . . . ?
C24 P1 C36 C37 20.8(4) . . . . ?
C18 P1 C36 C37 -98.9(3) . . . . ?
C30 P1 C36 C37 140.8(3) . . . . ?
C24 P1 C36 C41 -163.0(3) . . . . ?
C18 P1 C36 C41 77.3(3) . . . . ?
C30 P1 C36 C41 -43.0(3) . . . . ?
C41 C36 C37 C38 0.3(6) . . . . ?
P1 C36 C37 C38 176.6(3) . . . . ?
C36 C37 C38 C39 -1.9(6) . . . . ?
C37 C38 C39 C40 2.3(7) . . . . ?
C38 C39 C40 C41 -1.1(6) . . . . ?
C39 C40 C41 C36 -0.4(6) . . . . ?
C37 C36 C41 C40 0.8(6) . . . . ?
P1 C36 C41 C40 -175.4(3) . . . . ?
